data_4032591
loop_
_publ_author_name
'Chan, Chieh-Kai'
'Hsueh, Nai-Chen'
'Tsai, Yu-Lin'
'Chang, Meng-Yang'

_publ_section_title
;
 Bi(OTf)3-Mediated Intramolecular Olefinic Cyclization: Synthesis of
 Substituted Aryl-Dihydronaphthalenes and Indenes.
;
_journal_issue 13
_journal_name_full 'The Journal of organic chemistry'
_journal_page_first 7077
_journal_page_last 7084
_journal_paper_doi 10.1021/acs.joc.7b01278
_journal_volume 82
_journal_year 2017
_chemical_absolute_configuration rm
_chemical_formula_sum 'C20 H21 F O2'
_chemical_formula_weight 312.37
_space_group_crystal_system orthorhombic
_space_group_IT_number 19
_space_group_name_Hall 'P 2ac 2ab'
_space_group_name_H-M_alt 'P 21 21 21'
_symmetry_space_group_name_Hall 'P 2ac 2ab'
_symmetry_space_group_name_H-M 'P 21 21 21'
_atom_sites_solution_hydrogens geom
_audit_creation_method SHELXL-2014/6
_cell_angle_alpha 90
_cell_angle_beta 90
_cell_angle_gamma 90
_cell_formula_units_Z 4
_cell_length_a 8.1071(6)
_cell_length_b 9.3064(7)
_cell_length_c 22.2481(17)
_cell_measurement_reflns_used 4160
_cell_measurement_temperature 100(2)
_cell_measurement_theta_max 26.1215
_cell_measurement_theta_min 2.6740
_cell_volume 1678.6(2)
_computing_cell_refinement 'SAINT V8.34A (Bruker AXS Inc., 2013)'
_computing_data_collection 'Bruker APEX2'
_computing_data_reduction 'SAINT V8.34A (Bruker AXS Inc., 2013)'
_computing_molecular_graphics 'Bruker SHELXTL'
_computing_publication_material 'Bruker SHELXTL'
_computing_structure_refinement 'SHELXL-2014/6 (Sheldrick, 2014)'
_diffrn_ambient_temperature 100(2)
_diffrn_detector_area_resol_mean 8.3333
_diffrn_measured_fraction_theta_full 0.967
_diffrn_measured_fraction_theta_max 0.965
_diffrn_measurement_device_type 'Bruker APEX-II CCD'
_diffrn_measurement_method '\f and \w scans'
_diffrn_radiation_type MoK\a
_diffrn_radiation_wavelength 0.71073
_diffrn_reflns_av_R_equivalents 0.0451
_diffrn_reflns_av_unetI/netI 0.0443
_diffrn_reflns_Laue_measured_fraction_full 0.967
_diffrn_reflns_Laue_measured_fraction_max 0.965
_diffrn_reflns_limit_h_max 10
_diffrn_reflns_limit_h_min -10
_diffrn_reflns_limit_k_max 9
_diffrn_reflns_limit_k_min -11
_diffrn_reflns_limit_l_max 22
_diffrn_reflns_limit_l_min -27
_diffrn_reflns_number 10844
_diffrn_reflns_point_group_measured_fraction_full 0.955
_diffrn_reflns_point_group_measured_fraction_max 0.952
_diffrn_reflns_theta_full 25.242
_diffrn_reflns_theta_max 26.402
_diffrn_reflns_theta_min 1.831
_exptl_absorpt_coefficient_mu 0.086
_exptl_absorpt_correction_T_max 0.9485
_exptl_absorpt_correction_T_min 0.7111
_exptl_absorpt_correction_type multi-scan
_exptl_absorpt_process_details 'SADABS V2014/4 (Bruker AXS Inc.)'
_exptl_crystal_colour Colorless
_exptl_crystal_density_diffrn 1.236
_exptl_crystal_density_meas ?
_exptl_crystal_density_method 'not measured'
_exptl_crystal_description lump
_exptl_crystal_F_000 664
_exptl_crystal_size_max 0.25
_exptl_crystal_size_mid 0.20
_exptl_crystal_size_min 0.20
_refine_diff_density_max 0.239
_refine_diff_density_min -0.254
_refine_diff_density_rms 0.065
_refine_ls_abs_structure_details
;
 Flack x determined using 1098 quotients [(I+)-(I-)]/[(I+)+(I-)]
 (Parsons, Flack and Wagner, Acta Cryst. B69 (2013) 249-259).
;
_refine_ls_abs_structure_Flack 0.1(5)
_refine_ls_extinction_method none
_refine_ls_goodness_of_fit_ref 1.104
_refine_ls_hydrogen_treatment constr
_refine_ls_matrix_type full
_refine_ls_number_parameters 212
_refine_ls_number_reflns 3285
_refine_ls_number_restraints 0
_refine_ls_restrained_S_all 1.104
_refine_ls_R_factor_all 0.0483
_refine_ls_R_factor_gt 0.0402
_refine_ls_shift/su_max 0.000
_refine_ls_shift/su_mean 0.000
_refine_ls_structure_factor_coef Fsqd
_refine_ls_weighting_details 'w=1/[\s^2^(Fo^2^)+(0.0802P)^2^] where P=(Fo^2^+2Fc^2^)/3'
_refine_ls_weighting_scheme calc
_refine_ls_wR_factor_gt 0.1101
_refine_ls_wR_factor_ref 0.1287
_reflns_Friedel_coverage 0.702
_reflns_Friedel_fraction_full 0.939
_reflns_Friedel_fraction_max 0.933
_reflns_number_gt 2885
_reflns_number_total 3285
_reflns_threshold_expression 'I > 2\s(I)'
_cod_data_source_file jo7b01278_si_002.cif
_cod_data_source_block 160918lt_0m_compound_6f
_cod_depositor_comments
;
The following automatic conversions were performed:

'_exptl_crystal_density_meas' value 'not measured' was changed to '?'
- the value is perceived as not measured.

Automatic conversion script
Id: cif_fix_values 4973 2017-02-22 13:04:09Z antanas 

 Adding full bibliography for 4032587--4032592.cif.
;
_cod_database_code 4032591
_shelx_space_group_comment
;
The symmetry employed for this shelxl refinement is uniquely defined
by the following loop, which should always be used as a source of
symmetry information in preference to the above space-group names.
They are only intended as comments.
;
_shelxl_version_number 2014/6

loop_
_space_group_symop_operation_xyz
'x, y, z'
'x+1/2, -y+1/2, -z'
'-x, y+1/2, -z+1/2'
'-x+1/2, -y, z+1/2'

loop_
_atom_site_label
_atom_site_type_symbol
_atom_site_fract_x
_atom_site_fract_y
_atom_site_fract_z
_atom_site_U_iso_or_equiv
_atom_site_adp_type
_atom_site_occupancy
_atom_site_site_symmetry_order
_atom_site_calc_flag
_atom_site_refinement_flags_posn
_atom_site_refinement_flags_adp
F1 F 0.0821(2) -0.2473(2) 0.13922(8) 0.0394(5) Uani 1 1 d . .
O1 O 0.9085(2) 0.4330(2) 0.02613(8) 0.0287(5) Uani 1 1 d . .
O2 O 0.6354(2) 0.5892(2) 0.04659(8) 0.0241(4) Uani 1 1 d . .
C1 C 1.0505(3) 0.3482(4) 0.01235(13) 0.0346(7) Uani 1 1 d . .
H10 H 1.1268 0.3499 0.0465 0.052 Uiso 1 1 calc R U
H1 H 1.1056 0.3877 -0.0232 0.052 Uiso 1 1 calc R U
H9 H 1.0166 0.2490 0.0043 0.052 Uiso 1 1 calc R U
C2 C 0.8067(3) 0.3829(3) 0.07037(11) 0.0236(6) Uani 1 1 d . .
C3 C 0.6632(3) 0.4669(3) 0.08023(11) 0.0221(6) Uani 1 1 d . .
C4 C 0.5482(3) 0.4192(3) 0.12144(11) 0.0221(6) Uani 1 1 d . .
C5 C 0.5733(3) 0.2909(3) 0.15350(11) 0.0244(6) Uani 1 1 d . .
C6 C 0.4264(3) 0.2622(3) 0.19398(12) 0.0275(6) Uani 1 1 d . .
H17 H 0.4622 0.2628 0.2370 0.033 Uiso 1 1 calc R U
C7 C 0.3378(3) 0.1230(3) 0.18002(12) 0.0254(6) Uani 1 1 d . .
C8 C 0.3075(3) 0.0192(4) 0.22363(12) 0.0302(7) Uani 1 1 d . .
H20 H 0.3466 0.0340 0.2634 0.036 Uiso 1 1 calc R U
C9 C 0.2215(3) -0.1049(4) 0.21019(13) 0.0328(7) Uani 1 1 d . .
H21 H 0.2006 -0.1749 0.2403 0.039 Uiso 1 1 calc R U
C10 C 0.1669(3) -0.1252(4) 0.15227(13) 0.0292(7) Uani 1 1 d . .
C11 C 0.7395(3) 0.7109(3) 0.06298(12) 0.0271(6) Uani 1 1 d . .
H8 H 0.8521 0.6752 0.0737 0.033 Uiso 1 1 calc R U
C12 C 0.6662(4) 0.7877(4) 0.11638(14) 0.0415(8) Uani 1 1 d . .
H3 H 0.5566 0.8242 0.1058 0.062 Uiso 1 1 calc R U
H2 H 0.7376 0.8682 0.1278 0.062 Uiso 1 1 calc R U
H4 H 0.6567 0.7207 0.1502 0.062 Uiso 1 1 calc R U
C13 C 0.7511(4) 0.8055(4) 0.00790(13) 0.0369(8) Uani 1 1 d . .
H7 H 0.8003 0.7509 -0.0252 0.055 Uiso 1 1 calc R U
H5 H 0.8201 0.8893 0.0169 0.055 Uiso 1 1 calc R U
H6 H 0.6404 0.8376 -0.0037 0.055 Uiso 1 1 calc R U
C14 C 0.8326(3) 0.2581(3) 0.10327(11) 0.0254(6) Uani 1 1 d . .
H12 H 0.9306 0.2040 0.0973 0.030 Uiso 1 1 calc R U
C15 C 0.7153(3) 0.2116(3) 0.14514(11) 0.0255(6) Uani 1 1 d . .
H11 H 0.7333 0.1262 0.1676 0.031 Uiso 1 1 calc R U
C16 C 0.3886(3) 0.4804(3) 0.13939(12) 0.0265(6) Uani 1 1 d . .
H16 H 0.3424 0.5666 0.1239 0.032 Uiso 1 1 calc R U
C17 C 0.3182(3) 0.3961(4) 0.18086(12) 0.0311(7) Uani 1 1 d . .
C18 C 0.1560(4) 0.4142(4) 0.21145(13) 0.0375(8) Uani 1 1 d . .
H13 H 0.1037 0.5031 0.1976 0.056 Uiso 1 1 calc R U
H14 H 0.1730 0.4191 0.2550 0.056 Uiso 1 1 calc R U
H15 H 0.0848 0.3323 0.2019 0.056 Uiso 1 1 calc R U
C19 C 0.2825(3) 0.0965(4) 0.12155(11) 0.0271(6) Uani 1 1 d . .
H18 H 0.3054 0.1648 0.0909 0.033 Uiso 1 1 calc R U
C20 C 0.1953(3) -0.0265(3) 0.10714(12) 0.0282(6) Uani 1 1 d . .
H19 H 0.1563 -0.0426 0.0674 0.034 Uiso 1 1 calc R U

loop_
_atom_site_aniso_label
_atom_site_aniso_U_11
_atom_site_aniso_U_22
_atom_site_aniso_U_33
_atom_site_aniso_U_23
_atom_site_aniso_U_13
_atom_site_aniso_U_12
F1 0.0369(9) 0.0353(12) 0.0460(10) 0.0007(8) -0.0094(8) -0.0092(8)
O1 0.0248(9) 0.0353(13) 0.0260(10) -0.0010(9) 0.0053(8) 0.0046(8)
O2 0.0248(8) 0.0252(12) 0.0223(9) 0.0026(8) -0.0028(7) 0.0000(8)
C1 0.0278(12) 0.042(2) 0.0336(16) -0.0014(14) 0.0065(12) 0.0051(13)
C2 0.0219(11) 0.0288(17) 0.0202(12) -0.0038(11) -0.0042(10) -0.0018(11)
C3 0.0235(11) 0.0240(17) 0.0188(12) -0.0026(11) -0.0051(11) 0.0017(10)
C4 0.0233(11) 0.0241(17) 0.0190(12) -0.0014(11) -0.0031(10) -0.0007(10)
C5 0.0260(12) 0.0277(17) 0.0194(12) -0.0014(11) -0.0049(10) -0.0028(11)
C6 0.0282(12) 0.0318(18) 0.0225(13) -0.0017(12) -0.0006(11) -0.0012(12)
C7 0.0239(12) 0.0316(17) 0.0207(13) -0.0002(12) 0.0005(10) 0.0015(12)
C8 0.0314(13) 0.039(2) 0.0203(13) 0.0032(12) -0.0026(11) -0.0018(13)
C9 0.0316(13) 0.039(2) 0.0275(14) 0.0090(14) -0.0006(11) -0.0021(13)
C10 0.0232(11) 0.0284(18) 0.0359(16) 0.0008(13) -0.0038(12) -0.0016(12)
C11 0.0241(11) 0.0283(18) 0.0290(14) -0.0002(12) -0.0014(10) -0.0002(11)
C12 0.0546(18) 0.034(2) 0.0356(16) -0.0095(15) 0.0061(15) -0.0038(16)
C13 0.0363(15) 0.040(2) 0.0344(16) 0.0056(14) 0.0005(13) -0.0078(14)
C14 0.0231(11) 0.0283(17) 0.0248(13) -0.0034(12) -0.0040(10) 0.0038(11)
C15 0.0296(12) 0.0225(16) 0.0245(13) -0.0005(12) -0.0054(10) 0.0007(11)
C16 0.0238(12) 0.0310(18) 0.0246(13) -0.0024(12) 0.0006(10) 0.0010(11)
C17 0.0280(13) 0.042(2) 0.0232(14) -0.0024(14) -0.0011(11) -0.0053(13)
C18 0.0344(14) 0.044(2) 0.0336(15) -0.0043(15) 0.0068(12) 0.0000(14)
C19 0.0278(12) 0.0311(18) 0.0224(13) 0.0041(12) 0.0004(11) 0.0039(12)
C20 0.0262(12) 0.0341(18) 0.0242(13) -0.0017(12) -0.0061(11) 0.0024(12)

loop_
_atom_type_symbol
_atom_type_description
_atom_type_scat_dispersion_real
_atom_type_scat_dispersion_imag
_atom_type_scat_source
C C 0.0033 0.0016 'International Tables Vol C Tables 4.2.6.8 and 6.1.1.4'
H H 0.0000 0.0000 'International Tables Vol C Tables 4.2.6.8 and 6.1.1.4'
O O 0.0106 0.0060 'International Tables Vol C Tables 4.2.6.8 and 6.1.1.4'
F F 0.0171 0.0103 'International Tables Vol C Tables 4.2.6.8 and 6.1.1.4'

loop_
_geom_angle_atom_site_label_1
_geom_angle_atom_site_label_2
_geom_angle_atom_site_label_3
_geom_angle
C2 O1 C1 116.9(2)
C3 O2 C11 114.20(18)
O1 C1 H10 109.5
O1 C1 H1 109.5
H10 C1 H1 109.5
O1 C1 H9 109.5
H10 C1 H9 109.5
H1 C1 H9 109.5
O1 C2 C14 125.0(2)
O1 C2 C3 114.8(2)
C14 C2 C3 120.2(2)
O2 C3 C4 121.0(2)
O2 C3 C2 120.3(2)
C4 C3 C2 118.6(3)
C3 C4 C5 120.8(2)
C3 C4 C16 130.5(3)
C5 C4 C16 108.6(2)
C15 C5 C4 120.5(2)
C15 C5 C6 129.8(3)
C4 C5 C6 109.7(2)
C7 C6 C5 113.7(2)
C7 C6 C17 112.4(2)
C5 C6 C17 101.0(2)
C7 C6 H17 109.8
C5 C6 H17 109.8
C17 C6 H17 109.8
C8 C7 C19 118.0(3)
C8 C7 C6 122.3(2)
C19 C7 C6 119.6(2)
C9 C8 C7 121.2(2)
C9 C8 H20 119.4
C7 C8 H20 119.4
C10 C9 C8 118.7(3)
C10 C9 H21 120.7
C8 C9 H21 120.7
F1 C10 C9 118.5(3)
F1 C10 C20 119.0(2)
C9 C10 C20 122.4(3)
O2 C11 C12 109.7(2)
O2 C11 C13 106.6(2)
C12 C11 C13 112.8(3)
O2 C11 H8 109.3
C12 C11 H8 109.3
C13 C11 H8 109.3
C11 C12 H3 109.5
C11 C12 H2 109.5
H3 C12 H2 109.5
C11 C12 H4 109.5
H3 C12 H4 109.5
H2 C12 H4 109.5
C11 C13 H7 109.5
C11 C13 H5 109.5
H7 C13 H5 109.5
C11 C13 H6 109.5
H7 C13 H6 109.5
H5 C13 H6 109.5
C2 C14 C15 120.5(2)
C2 C14 H12 119.8
C15 C14 H12 119.8
C5 C15 C14 119.4(3)
C5 C15 H11 120.3
C14 C15 H11 120.3
C17 C16 C4 109.6(3)
C17 C16 H16 125.2
C4 C16 H16 125.2
C16 C17 C18 128.7(3)
C16 C17 C6 111.1(2)
C18 C17 C6 120.2(3)
C17 C18 H13 109.5
C17 C18 H14 109.5
H13 C18 H14 109.5
C17 C18 H15 109.5
H13 C18 H15 109.5
H14 C18 H15 109.5
C20 C19 C7 121.7(3)
C20 C19 H18 119.1
C7 C19 H18 119.1
C10 C20 C19 117.9(2)
C10 C20 H19 121.1
C19 C20 H19 121.1

loop_
_geom_bond_atom_site_label_1
_geom_bond_atom_site_label_2
_geom_bond_distance
F1 C10 1.359(3)
O1 C2 1.367(3)
O1 C1 1.429(3)
O2 C3 1.380(3)
O2 C11 1.459(3)
C1 H10 0.9800
C1 H1 0.9800
C1 H9 0.9800
C2 C14 1.389(4)
C2 C3 1.419(4)
C3 C4 1.381(4)
C4 C5 1.405(4)
C4 C16 1.469(3)
C5 C15 1.381(4)
C5 C6 1.517(4)
C6 C7 1.513(4)
C6 C17 1.552(4)
C6 H17 1.0000
C7 C8 1.391(4)
C7 C19 1.398(4)
C8 C9 1.382(4)
C8 H20 0.9500
C9 C10 1.376(4)
C9 H21 0.9500
C10 C20 1.380(4)
C11 C12 1.509(4)
C11 C13 1.512(4)
C11 H8 1.0000
C12 H3 0.9800
C12 H2 0.9800
C12 H4 0.9800
C13 H7 0.9800
C13 H5 0.9800
C13 H6 0.9800
C14 C15 1.400(4)
C14 H12 0.9500
C15 H11 0.9500
C16 C17 1.339(4)
C16 H16 0.9500
C17 C18 1.490(4)
C18 H13 0.9800
C18 H14 0.9800
C18 H15 0.9800
C19 C20 1.383(4)
C19 H18 0.9500
C20 H19 0.9500
